data_7000070
loop_
_publ_author_name
'Mu\~noz-Hern\'andez, Miguel-Angel'
'Montiel-Palma, Virginia'
'Huitr\'on-Rattinger, Estefan\'ia'
'Cort\'es-Llamas, Sara'
'Tiempos-Flores, Norma'
'Grevy, Jean-Michel'
'Silvestru, Cristian'
'Power, Philip'

_publ_section_title
;
 Dichloro and alkylchloro gallium derivatives of
 dichalcogenoimidodiphosphinate ligands: isolation of a spirogallium
 cation.
;
_journal_issue 1
_journal_name_full 'Dalton transactions (Cambridge, England : 2003)'
_journal_page_first 193
_journal_page_last 199
_journal_paper_doi 10.1039/b412874e
_journal_year 2005
_chemical_formula_sum 'C24 H20 Cl2 Ga N P2 S2'
_chemical_formula_weight 589.09
_chemical_name_common 'Compound 2'
_chemical_name_systematic
;
?
;
_space_group_IT_number 14
_symmetry_cell_setting monoclinic
_symmetry_space_group_name_Hall '-P 2yn'
_symmetry_space_group_name_H-M 'P 1 21/n 1'
_atom_sites_solution_hydrogens geom
_atom_sites_solution_primary direct
_atom_sites_solution_secondary difmap
_audit_creation_method SHELXL-97
_cell_angle_alpha 90.00
_cell_angle_beta 98.097(2)
_cell_angle_gamma 90.00
_cell_formula_units_Z 4
_cell_length_a 10.7275(12)
_cell_length_b 16.0085(17)
_cell_length_c 15.2662(17)
_cell_measurement_temperature 100(2)
_cell_volume 2595.5(5)
_computing_cell_refinement 'Bruker SMART'
_computing_data_collection 'Bruker SMART'
_computing_data_reduction 'Bruker SAINT'
_computing_molecular_graphics 'Bruker SHELXTL'
_computing_publication_material 'Bruker SHELXTL'
_computing_structure_refinement 'SHELXL-97 (Sheldrick, 1997)'
_computing_structure_solution 'SHELXS-97 (Sheldrick, 1990)'
_diffrn_ambient_temperature 100(2)
_diffrn_measured_fraction_theta_full 0.997
_diffrn_measured_fraction_theta_max 0.997
_diffrn_measurement_device_type 'CCD area detector'
_diffrn_measurement_method 'phi and omega scans'
_diffrn_radiation_monochromator graphite
_diffrn_radiation_source 'fine-focus sealed tube'
_diffrn_radiation_type MoK\a
_diffrn_radiation_wavelength 0.71073
_diffrn_reflns_av_R_equivalents 0.0297
_diffrn_reflns_av_sigmaI/netI 0.0364
_diffrn_reflns_limit_h_max 12
_diffrn_reflns_limit_h_min -12
_diffrn_reflns_limit_k_max 10
_diffrn_reflns_limit_k_min -19
_diffrn_reflns_limit_l_max 18
_diffrn_reflns_limit_l_min -16
_diffrn_reflns_number 12984
_diffrn_reflns_theta_full 25.02
_diffrn_reflns_theta_max 25.02
_diffrn_reflns_theta_min 1.85
_exptl_absorpt_coefficient_mu 1.564
_exptl_absorpt_correction_type none
_exptl_crystal_colour colorless
_exptl_crystal_density_diffrn 1.508
_exptl_crystal_density_meas 0
_exptl_crystal_density_method 'not measured'
_exptl_crystal_description rectangular
_exptl_crystal_F_000 1192
_exptl_crystal_size_max 0.27
_exptl_crystal_size_mid 0.23
_exptl_crystal_size_min 0.18
_refine_diff_density_max 2.918
_refine_diff_density_min -2.647
_refine_diff_density_rms 0.134
_refine_ls_extinction_method none
_refine_ls_goodness_of_fit_ref 1.028
_refine_ls_hydrogen_treatment mixed
_refine_ls_matrix_type full
_refine_ls_number_parameters 247
_refine_ls_number_reflns 4566
_refine_ls_number_restraints 0
_refine_ls_restrained_S_all 1.028
_refine_ls_R_factor_all 0.0711
_refine_ls_R_factor_gt 0.0657
_refine_ls_shift/su_max 0.006
_refine_ls_shift/su_mean 0.000
_refine_ls_structure_factor_coef Fsqd
_refine_ls_weighting_details 'calc w=1/[\s^2^(Fo^2^)+(0.0599P)^2^+21.7972P] where P=(Fo^2^+2Fc^2^)/3'
_refine_ls_weighting_scheme calc
_refine_ls_wR_factor_gt 0.1539
_refine_ls_wR_factor_ref 0.1580
_reflns_number_gt 4132
_reflns_number_total 4566
_reflns_threshold_expression >2sigma(I)
_cod_data_source_file b412874e.txt
_cod_data_source_block estef5m
_cod_depositor_comments
;
The following automatic conversions were performed:
'_symmetry_cell_setting' value 'Monoclinic' changed to 'monoclinic'
according to '/home/saulius/struct/CIF-dictionaries/cif_core.dic'
dictionary named 'cif_core.dic' version 2.4.1 from 2010-06-29.

Automatic conversion script
Id: cif_fix_enum 1527 2010-12-29 10:47:43Z saulius 
;
_cod_original_sg_symbol_H-M P2(1)/n
_cod_database_code 7000070

loop_
_symmetry_equiv_pos_as_xyz
'x, y, z'
'-x+1/2, y+1/2, -z+1/2'
'-x, -y, -z'
'x-1/2, -y-1/2, z-1/2'

loop_
_atom_site_label
_atom_site_type_symbol
_atom_site_fract_x
_atom_site_fract_y
_atom_site_fract_z
_atom_site_U_iso_or_equiv
_atom_site_adp_type
_atom_site_occupancy
_atom_site_symmetry_multiplicity
_atom_site_calc_flag
_atom_site_refinement_flags
_atom_site_disorder_assembly
_atom_site_disorder_group
Ga1 Ga 0.61293(5) 1.09582(4) 0.33746(4) 0.02136(19) Uani 1 1 d . . .
N1 N 0.7106(4) 0.9324(3) 0.2529(3) 0.0201(9) Uani 1 1 d . . .
P1 P 0.68061(12) 0.89616(8) 0.34460(9) 0.0186(3) Uani 1 1 d . . .
P2 P 0.81120(12) 0.99790(8) 0.22889(9) 0.0175(3) Uani 1 1 d . . .
S1 S 0.62317(14) 0.98378(9) 0.42925(9) 0.0265(3) Uani 1 1 d . . .
S2 S 0.79686(12) 1.11445(8) 0.28166(9) 0.0212(3) Uani 1 1 d . . .
Cl1 Cl 0.44852(13) 1.09012(11) 0.23781(10) 0.0357(4) Uani 1 1 d . . .
Cl2 Cl 0.60610(16) 1.20776(9) 0.41736(10) 0.0365(4) Uani 1 1 d . . .
C1 C 0.8124(5) 0.8437(3) 0.4074(3) 0.0195(11) Uani 1 1 d . . .
C2 C 0.9070(5) 0.8905(3) 0.4567(4) 0.0241(12) Uani 1 1 d . . .
H2 H 0.8959 0.9475 0.4639 0.029 Uiso 1 1 calc R . .
C3 C 1.0168(6) 0.8529(4) 0.4947(4) 0.0306(13) Uani 1 1 d . . .
H3 H 1.0803 0.8848 0.5262 0.037 Uiso 1 1 calc R . .
C4 C 1.0329(6) 0.7679(4) 0.4863(4) 0.0335(14) Uani 1 1 d . . .
H4 H 1.1072 0.7426 0.5120 0.040 Uiso 1 1 calc R . .
C5 C 0.9381(6) 0.7204(4) 0.4394(4) 0.0350(14) Uani 1 1 d . . .
H5 H 0.9479 0.6629 0.4349 0.042 Uiso 1 1 calc R . .
C6 C 0.8287(5) 0.7582(4) 0.3992(4) 0.0277(13) Uani 1 1 d . . .
H6 H 0.7661 0.7263 0.3667 0.033 Uiso 1 1 calc R . .
C7 C 0.5569(5) 0.8210(3) 0.3168(4) 0.0218(11) Uani 1 1 d . . .
C8 C 0.5058(5) 0.8082(4) 0.2292(4) 0.0257(12) Uani 1 1 d . . .
H8 H 0.5356 0.8382 0.1843 0.031 Uiso 1 1 calc R . .
C9 C 0.4099(5) 0.7503(4) 0.2095(4) 0.0313(14) Uani 1 1 d . . .
H9 H 0.3756 0.7413 0.1508 0.038 Uiso 1 1 calc R . .
C10 C 0.3650(5) 0.7060(4) 0.2756(5) 0.0331(14) Uani 1 1 d . . .
H10 H 0.3009 0.6671 0.2616 0.040 Uiso 1 1 calc R . .
C11 C 0.4153(6) 0.7193(4) 0.3628(5) 0.0354(15) Uani 1 1 d . . .
H11 H 0.3844 0.6897 0.4076 0.042 Uiso 1 1 calc R . .
C12 C 0.5113(5) 0.7767(4) 0.3839(4) 0.0294(13) Uani 1 1 d . . .
H12 H 0.5452 0.7855 0.4427 0.035 Uiso 1 1 calc R . .
C13 C 0.9708(5) 0.9638(3) 0.2613(3) 0.0200(11) Uani 1 1 d . . .
C14 C 0.9993(5) 0.8824(4) 0.2390(4) 0.0273(12) Uani 1 1 d . . .
H14 H 0.9383 0.8494 0.2063 0.033 Uiso 1 1 calc R . .
C15 C 1.1187(6) 0.8508(4) 0.2657(5) 0.0368(15) Uani 1 1 d . . .
H15 H 1.1377 0.7962 0.2518 0.044 Uiso 1 1 calc R . .
C16 C 1.2095(6) 0.9006(4) 0.3130(4) 0.0344(15) Uani 1 1 d . . .
H16 H 1.2898 0.8792 0.3305 0.041 Uiso 1 1 calc R . .
C17 C 1.1824(5) 0.9815(4) 0.3346(4) 0.0299(13) Uani 1 1 d . . .
H17 H 1.2444 1.0148 0.3659 0.036 Uiso 1 1 calc R . .
C18 C 1.0618(5) 1.0132(3) 0.3094(4) 0.0226(11) Uani 1 1 d . . .
H18 H 1.0425 1.0674 0.3247 0.027 Uiso 1 1 calc R . .
C19 C 0.7864(6) 1.0087(5) 0.1111(2) 0.0781(14) Uani 1 1 d G . .
C20 C 0.6815(5) 0.9731(4) 0.0610(3) 0.0781(14) Uani 1 1 d G . .
H20 H 0.6242 0.9427 0.0886 0.094 Uiso 1 1 calc R . .
C21 C 0.6623(5) 0.9829(5) -0.0304(3) 0.0781(14) Uani 1 1 d G . .
H21 H 0.5922 0.9591 -0.0639 0.094 Uiso 1 1 calc R . .
C22 C 0.7479(6) 1.0284(5) -0.0717(2) 0.0781(14) Uani 1 1 d G . .
H22 H 0.7351 1.0350 -0.1328 0.094 Uiso 1 1 calc R . .
C23 C 0.8528(5) 1.0640(4) -0.0215(3) 0.0781(14) Uani 1 1 d G . .
H23 H 0.9100 1.0944 -0.0491 0.094 Uiso 1 1 calc R . .
C24 C 0.8720(5) 1.0541(5) 0.0698(3) 0.0781(14) Uani 1 1 d G . .
H24 H 0.9421 1.0779 0.1034 0.094 Uiso 1 1 calc R . .

loop_
_atom_site_aniso_label
_atom_site_aniso_U_11
_atom_site_aniso_U_22
_atom_site_aniso_U_33
_atom_site_aniso_U_23
_atom_site_aniso_U_13
_atom_site_aniso_U_12
Ga1 0.0197(3) 0.0199(3) 0.0242(3) -0.0011(2) 0.0018(2) 0.0049(2)
N1 0.018(2) 0.021(2) 0.021(2) -0.0023(19) -0.0005(17) 0.0000(18)
P1 0.0169(7) 0.0185(7) 0.0205(7) -0.0006(5) 0.0031(5) 0.0013(5)
P2 0.0167(6) 0.0177(7) 0.0179(6) -0.0015(5) 0.0014(5) -0.0002(5)
S1 0.0340(8) 0.0229(7) 0.0246(7) -0.0003(6) 0.0110(6) 0.0070(6)
S2 0.0197(6) 0.0179(6) 0.0254(7) -0.0020(5) 0.0015(5) 0.0011(5)
Cl1 0.0195(7) 0.0503(10) 0.0354(8) 0.0015(7) -0.0029(6) 0.0030(6)
Cl2 0.0485(9) 0.0234(7) 0.0393(9) -0.0074(6) 0.0125(7) 0.0058(6)
C1 0.020(3) 0.023(3) 0.016(2) -0.001(2) 0.003(2) 0.002(2)
C2 0.027(3) 0.020(3) 0.024(3) 0.001(2) 0.001(2) -0.001(2)
C3 0.029(3) 0.036(3) 0.025(3) -0.002(3) -0.003(2) -0.002(3)
C4 0.027(3) 0.043(4) 0.029(3) 0.004(3) -0.002(2) 0.010(3)
C5 0.037(3) 0.024(3) 0.042(4) -0.002(3) 0.001(3) 0.009(3)
C6 0.025(3) 0.027(3) 0.030(3) -0.007(2) -0.002(2) 0.003(2)
C7 0.012(2) 0.023(3) 0.030(3) -0.001(2) 0.003(2) 0.001(2)
C8 0.019(3) 0.025(3) 0.032(3) -0.001(2) 0.003(2) 0.000(2)
C9 0.021(3) 0.032(3) 0.040(3) -0.011(3) 0.002(2) 0.003(2)
C10 0.018(3) 0.025(3) 0.057(4) -0.010(3) 0.008(3) -0.001(2)
C11 0.027(3) 0.029(3) 0.054(4) 0.008(3) 0.017(3) -0.001(3)
C12 0.026(3) 0.030(3) 0.034(3) 0.003(3) 0.008(2) -0.002(2)
C13 0.014(2) 0.027(3) 0.020(3) 0.003(2) 0.005(2) 0.002(2)
C14 0.021(3) 0.027(3) 0.035(3) -0.006(2) 0.007(2) 0.000(2)
C15 0.026(3) 0.028(3) 0.058(4) -0.001(3) 0.011(3) 0.007(3)
C16 0.018(3) 0.038(4) 0.047(4) 0.004(3) 0.004(3) 0.007(3)
C17 0.023(3) 0.036(3) 0.030(3) 0.004(3) 0.003(2) -0.003(3)
C18 0.023(3) 0.021(3) 0.025(3) 0.001(2) 0.009(2) 0.000(2)
C19 0.092(3) 0.113(3) 0.0263(16) 0.0086(17) -0.0021(16) -0.068(3)
C20 0.092(3) 0.113(3) 0.0263(16) 0.0086(17) -0.0021(16) -0.068(3)
C21 0.092(3) 0.113(3) 0.0263(16) 0.0086(17) -0.0021(16) -0.068(3)
C22 0.092(3) 0.113(3) 0.0263(16) 0.0086(17) -0.0021(16) -0.068(3)
C23 0.092(3) 0.113(3) 0.0263(16) 0.0086(17) -0.0021(16) -0.068(3)
C24 0.092(3) 0.113(3) 0.0263(16) 0.0086(17) -0.0021(16) -0.068(3)

loop_
_atom_type_symbol
_atom_type_description
_atom_type_scat_dispersion_real
_atom_type_scat_dispersion_imag
_atom_type_scat_source
C C 0.0033 0.0016 'International Tables Vol C Tables 4.2.6.8 and 6.1.1.4'
H H 0.0000 0.0000 'International Tables Vol C Tables 4.2.6.8 and 6.1.1.4'
N N 0.0061 0.0033 'International Tables Vol C Tables 4.2.6.8 and 6.1.1.4'
P P 0.1023 0.0942 'International Tables Vol C Tables 4.2.6.8 and 6.1.1.4'
S S 0.1246 0.1234 'International Tables Vol C Tables 4.2.6.8 and 6.1.1.4'
Cl Cl 0.1484 0.1585 'International Tables Vol C Tables 4.2.6.8 and 6.1.1.4'
Ga Ga 0.2307 1.6083 'International Tables Vol C Tables 4.2.6.8 and 6.1.1.4'

loop_
_geom_angle_atom_site_label_1
_geom_angle_atom_site_label_2
_geom_angle_atom_site_label_3
_geom_angle
_geom_angle_site_symmetry_1
_geom_angle_site_symmetry_3
_geom_angle_publ_flag
Cl1 Ga1 Cl2 109.92(7) . . ?
Cl1 Ga1 S1 111.39(6) . . ?
Cl2 Ga1 S1 107.91(6) . . ?
Cl1 Ga1 S2 113.97(6) . . ?
Cl2 Ga1 S2 101.62(6) . . ?
S1 Ga1 S2 111.44(5) . . ?
P2 N1 P1 132.4(3) . . ?
N1 P1 C7 105.7(2) . . ?
N1 P1 C1 113.5(2) . . ?
C7 P1 C1 108.2(3) . . ?
N1 P1 S1 114.80(18) . . ?
C7 P1 S1 109.12(18) . . ?
C1 P1 S1 105.39(18) . . ?
N1 P2 C19 106.6(2) . . ?
N1 P2 C13 112.8(2) . . ?
C19 P2 C13 107.9(3) . . ?
N1 P2 S2 114.89(18) . . ?
C19 P2 S2 107.4(3) . . ?
C13 P2 S2 106.86(19) . . ?
P1 S1 Ga1 98.26(7) . . ?
P2 S2 Ga1 98.34(7) . . ?
C6 C1 C2 119.1(5) . . ?
C6 C1 P1 120.8(4) . . ?
C2 C1 P1 119.7(4) . . ?
C3 C2 C1 120.5(5) . . ?
C2 C3 C4 120.2(6) . . ?
C3 C4 C5 119.8(6) . . ?
C6 C5 C4 120.2(6) . . ?
C5 C6 C1 120.1(5) . . ?
C8 C7 C12 120.2(5) . . ?
C8 C7 P1 120.3(4) . . ?
C12 C7 P1 119.5(4) . . ?
C9 C8 C7 119.2(6) . . ?
C10 C9 C8 120.8(6) . . ?
C9 C10 C11 119.9(6) . . ?
C10 C11 C12 120.3(6) . . ?
C11 C12 C7 119.7(6) . . ?
C18 C13 C14 120.1(5) . . ?
C18 C13 P2 123.1(4) . . ?
C14 C13 P2 116.8(4) . . ?
C15 C14 C13 119.7(6) . . ?
C16 C15 C14 119.9(6) . . ?
C17 C16 C15 120.7(6) . . ?
C16 C17 C18 119.7(6) . . ?
C13 C18 C17 119.8(5) . . ?
C20 C19 C24 120.0 . . ?
C20 C19 P2 120.6(3) . . ?
C24 C19 P2 119.4(3) . . ?
C21 C20 C19 120.0 . . ?
C22 C21 C20 120.0 . . ?
C21 C22 C23 120.0 . . ?
C24 C23 C22 120.0 . . ?
C23 C24 C19 120.0 . . ?

loop_
_geom_bond_atom_site_label_1
_geom_bond_atom_site_label_2
_geom_bond_distance
_geom_bond_site_symmetry_2
_geom_bond_publ_flag
Ga1 Cl1 2.1627(16) . ?
Ga1 Cl2 2.1748(16) . ?
Ga1 S1 2.2692(16) . ?
Ga1 S2 2.2763(15) . ?
N1 P2 1.584(5) . ?
N1 P1 1.590(5) . ?
P1 C7 1.797(5) . ?
P1 C1 1.800(5) . ?
P1 S1 2.0595(19) . ?
P2 C19 1.789(3) . ?
P2 C13 1.799(5) . ?
P2 S2 2.0466(19) . ?
C1 C6 1.388(8) . ?
C1 C2 1.393(8) . ?
C2 C3 1.376(8) . ?
C3 C4 1.379(9) . ?
C4 C5 1.386(9) . ?
C5 C6 1.385(8) . ?
C7 C8 1.387(8) . ?
C7 C12 1.391(8) . ?
C8 C9 1.386(8) . ?
C9 C10 1.375(9) . ?
C10 C11 1.381(9) . ?
C11 C12 1.383(8) . ?
C13 C18 1.384(8) . ?
C13 C14 1.391(8) . ?
C14 C15 1.384(8) . ?
C15 C16 1.381(9) . ?
C16 C17 1.378(9) . ?
C17 C18 1.392(8) . ?
C19 C20 1.3900 . ?
C19 C24 1.3900 . ?
C20 C21 1.3900 . ?
C21 C22 1.3900 . ?
C22 C23 1.3900 . ?
C23 C24 1.3900 . ?

loop_
_geom_torsion_atom_site_label_1
_geom_torsion_atom_site_label_2
_geom_torsion_atom_site_label_3
_geom_torsion_atom_site_label_4
_geom_torsion
_geom_torsion_site_symmetry_1
_geom_torsion_site_symmetry_2
_geom_torsion_site_symmetry_3
_geom_torsion_site_symmetry_4
_geom_torsion_publ_flag
P2 N1 P1 C7 -177.7(4) . . . . ?
P2 N1 P1 C1 -59.3(5) . . . . ?
P2 N1 P1 S1 62.0(4) . . . . ?
P1 N1 P2 C19 -179.0(4) . . . . ?
P1 N1 P2 C13 62.7(4) . . . . ?
P1 N1 P2 S2 -60.2(4) . . . . ?
N1 P1 S1 Ga1 5.38(19) . . . . ?
C7 P1 S1 Ga1 -113.1(2) . . . . ?
C1 P1 S1 Ga1 130.96(19) . . . . ?
Cl1 Ga1 S1 P1 75.16(8) . . . . ?
Cl2 Ga1 S1 P1 -164.10(7) . . . . ?
S2 Ga1 S1 P1 -53.35(8) . . . . ?
N1 P2 S2 Ga1 -7.90(19) . . . . ?
C19 P2 S2 Ga1 110.5(2) . . . . ?
C13 P2 S2 Ga1 -133.89(18) . . . . ?
Cl1 Ga1 S2 P2 -72.28(8) . . . . ?
Cl2 Ga1 S2 P2 169.55(7) . . . . ?
S1 Ga1 S2 P2 54.84(8) . . . . ?
N1 P1 C1 C6 -92.4(5) . . . . ?
C7 P1 C1 C6 24.5(5) . . . . ?
S1 P1 C1 C6 141.2(4) . . . . ?
N1 P1 C1 C2 79.8(5) . . . . ?
C7 P1 C1 C2 -163.2(4) . . . . ?
S1 P1 C1 C2 -46.6(5) . . . . ?
C6 C1 C2 C3 1.8(8) . . . . ?
P1 C1 C2 C3 -170.6(4) . . . . ?
C1 C2 C3 C4 -1.6(9) . . . . ?
C2 C3 C4 C5 -0.1(9) . . . . ?
C3 C4 C5 C6 1.6(10) . . . . ?
C4 C5 C6 C1 -1.5(9) . . . . ?
C2 C1 C6 C5 -0.2(9) . . . . ?
P1 C1 C6 C5 172.1(5) . . . . ?
N1 P1 C7 C8 -2.3(5) . . . . ?
C1 P1 C7 C8 -124.2(4) . . . . ?
S1 P1 C7 C8 121.6(4) . . . . ?
N1 P1 C7 C12 178.6(4) . . . . ?
C1 P1 C7 C12 56.8(5) . . . . ?
S1 P1 C7 C12 -57.4(5) . . . . ?
C12 C7 C8 C9 -0.6(8) . . . . ?
P1 C7 C8 C9 -179.6(4) . . . . ?
C7 C8 C9 C10 0.3(9) . . . . ?
C8 C9 C10 C11 0.3(9) . . . . ?
C9 C10 C11 C12 -0.5(9) . . . . ?
C10 C11 C12 C7 0.1(9) . . . . ?
C8 C7 C12 C11 0.4(8) . . . . ?
P1 C7 C12 C11 179.4(4) . . . . ?
N1 P2 C13 C18 -130.1(4) . . . . ?
C19 P2 C13 C18 112.4(5) . . . . ?
S2 P2 C13 C18 -2.9(5) . . . . ?
N1 P2 C13 C14 47.4(5) . . . . ?
C19 P2 C13 C14 -70.2(5) . . . . ?
S2 P2 C13 C14 174.6(4) . . . . ?
C18 C13 C14 C15 0.6(8) . . . . ?
P2 C13 C14 C15 -176.9(5) . . . . ?
C13 C14 C15 C16 -1.1(9) . . . . ?
C14 C15 C16 C17 0.4(10) . . . . ?
C15 C16 C17 C18 0.7(10) . . . . ?
C14 C13 C18 C17 0.5(8) . . . . ?
P2 C13 C18 C17 177.9(4) . . . . ?
C16 C17 C18 C13 -1.2(8) . . . . ?
N1 P2 C19 C20 9.3(5) . . . . ?
C13 P2 C19 C20 130.8(4) . . . . ?
S2 P2 C19 C20 -114.3(4) . . . . ?
N1 P2 C19 C24 -171.6(4) . . . . ?
C13 P2 C19 C24 -50.1(5) . . . . ?
S2 P2 C19 C24 64.7(5) . . . . ?
C24 C19 C20 C21 0.0 . . . . ?
P2 C19 C20 C21 179.0(6) . . . . ?
C19 C20 C21 C22 0.0 . . . . ?
C20 C21 C22 C23 0.0 . . . . ?
C21 C22 C23 C24 0.0 . . . . ?
C22 C23 C24 C19 0.0 . . . . ?
C20 C19 C24 C23 0.0 . . . . ?
P2 C19 C24 C23 -179.0(6) . . . . ?
